data_7246534
loop_
_publ_author_name
'ul Nisa, Zaib'
'Ashashi, Nargis Akhter'
'Singhaal, Richa'
'Ahmad, Musheer'
'Gomila, Rosa M.'
'Frontera, Antonio'
'Sheikh, Haq Nawaz'

_publ_section_title
;
 Selective and efficient detection of Pb2+ in aqueous solution by
 lanthanoid-organic frameworks bearing pyridine-3,4-dicarboxylic acid and
 glutaric acid
;
_journal_issue 16
_journal_name_full CrystEngComm
_journal_page_first 2418
_journal_page_last 2440
_journal_paper_doi 10.1039/D3CE00099K
_journal_volume 25
_journal_year 2023
_chemical_formula_moiety '0.5(C38 H40 N4 O32 Sm4)'
_chemical_formula_sum 'C19 H20 N2 O16 Sm2'
_chemical_formula_weight 833.11
_space_group_crystal_system monoclinic
_space_group_IT_number 11
_space_group_name_Hall '-P 2yb'
_space_group_name_H-M_alt 'P 1 21/m 1'
_symmetry_Int_Tables_number 11
_atom_sites_solution_primary iterative
_audit_creation_date 2022-04-21
_audit_creation_method
;
Olex2 1.2
(compiled 2018.05.29 svn.r3508 for OlexSys, GUI svn.r5506)
;
_audit_update_record
;
2022-08-16 deposited with the CCDC.	2023-03-29 downloaded from the CCDC.
;
_cell_angle_alpha 90
_cell_angle_beta 101.705(3)
_cell_angle_gamma 90
_cell_formula_units_Z 2
_cell_length_a 6.00619(14)
_cell_length_b 26.6761(7)
_cell_length_c 11.4263(3)
_cell_measurement_reflns_used 19568
_cell_measurement_temperature 293(2)
_cell_measurement_theta_max 27.2580
_cell_measurement_theta_min 1.9700
_cell_volume 1792.67(8)
_computing_cell_refinement 'CrysAlisPro 1.171.40.82a (Rigaku OD, 2020)'
_computing_data_collection 'CrysAlisPro 1.171.40.82a (Rigaku OD, 2020)'
_computing_data_reduction 'CrysAlisPro 1.171.40.82a (Rigaku OD, 2020)'
_computing_molecular_graphics 'Olex2 (Dolomanov et al., 2009)'
_computing_publication_material 'Olex2 (Dolomanov et al., 2009)'
_computing_structure_refinement 'olex2.refine (Bourhis et al., 2015)'
_computing_structure_solution 'olex2.solve (Bourhis et al., 2015)'
_diffrn_ambient_temperature 293(2)
_diffrn_detector_area_resol_mean 10.0000
_diffrn_detector_type HyPix3000
_diffrn_measured_fraction_theta_full 0.9511
_diffrn_measured_fraction_theta_max 0.9511
_diffrn_measurement_details
;
List of Runs (angles in degrees, time in seconds):

  # Type    Start    End  Width  t~exp~   \w     \q     \k     \f   Frames
#--------------------------------------------------------------------------
  1  \w    -20.00  28.00   0.50    6.81    --  -11.09  37.00   0.00   96
  2  \w    -10.00  43.00   0.50    6.81    --   10.70  19.00  90.00  106
  3  \w     57.00  83.00   0.50    6.81    --   10.70  19.00  90.00   52
  4  \w     12.00  61.00   0.50    6.81    --   10.70-125.00 -60.00   98
  5  \w     12.00  61.00   0.50    6.81    --   10.70-125.00  30.00   98
  6  \w     12.00  61.00   0.50    6.81    --   10.70-125.00  90.00   98
  7  \w     12.00  61.00   0.50    6.81    --   10.70-125.00  60.00   98
  8  \w     12.00  61.00   0.50    6.81    --   10.70-125.00 150.00   98
  9  \w    -23.00  15.00   0.50    6.81    --  -11.09 -99.00  90.00   76
 10  \w    -22.00  23.00   0.50    6.81    --  -11.09 -99.00  30.00   90
 11  \w    -21.00   5.00   0.50    6.81    --  -11.09 -99.00 -60.00   52
 12  \w      2.00  53.00   0.50    6.81    --   10.70-111.00-149.00  102
 13  \w    -45.00   5.00   0.50    6.81    --   10.70 -19.00-150.00  100
 14  \w     -9.00  46.00   0.50    6.81    --   10.70 -99.00-150.00  110
 15  \w    -16.00  24.00   0.50    6.81    --  -11.09 -99.00-150.00   80
 16  \w    -62.00   5.00   0.50    6.81    --   10.70 -19.00  90.00  134
 17  \w    -62.00   5.00   0.50    6.81    --   10.70 -19.00 120.00  134
 18  \w    -56.00  21.00   0.50    6.81    --   10.70 -37.00  90.00  154
;
_diffrn_measurement_device 'four-circle diffractometer'
_diffrn_measurement_device_type 'XtaLAB Synergy, Dualflex, HyPix3000'
_diffrn_measurement_method '\w scans'
_diffrn_radiation_type 'Mo K\a'
_diffrn_radiation_wavelength 0.71073
_diffrn_reflns_av_R_equivalents 0.0436
_diffrn_reflns_av_unetI/netI 0.0309
_diffrn_reflns_limit_h_max 7
_diffrn_reflns_limit_h_min -7
_diffrn_reflns_limit_k_max 33
_diffrn_reflns_limit_k_min -34
_diffrn_reflns_limit_l_max 14
_diffrn_reflns_limit_l_min -12
_diffrn_reflns_number 26891
_diffrn_reflns_theta_full 27.4232
_diffrn_reflns_theta_max 27.42
_diffrn_reflns_theta_min 1.82
_exptl_absorpt_coefficient_mu 3.302
_exptl_absorpt_correction_T_max 1.00000
_exptl_absorpt_correction_T_min 0.65038
_exptl_absorpt_correction_type multi-scan
_exptl_absorpt_process_details
;
CrysAlisPro 1.171.40.82a (Rigaku Oxford Diffraction, 2020)
Empirical absorption correction using spherical harmonics,
implemented in SCALE3 ABSPACK scaling algorithm.
;
_exptl_crystal_colour colourless
_exptl_crystal_colour_primary colourless
_exptl_crystal_density_diffrn 1.5433
_exptl_crystal_description block
_exptl_crystal_F_000 800.8008
_exptl_crystal_size_max 0.53
_exptl_crystal_size_mid 0.31
_exptl_crystal_size_min 0.17
_refine_diff_density_max 2.1715
_refine_diff_density_min -2.4717
_refine_diff_density_rms 0.2535
_refine_ls_d_res_high 0.7716
_refine_ls_d_res_low 11.1887
_refine_ls_extinction_expression Fc^*^=kFc[1+0.001xFc^2^\l^3^/sin(2\q)]^-1/4^
_refine_ls_goodness_of_fit_ref 1.0235
_refine_ls_hydrogen_treatment constr
_refine_ls_matrix_type full
_refine_ls_number_constraints 18
_refine_ls_number_parameters 181
_refine_ls_number_reflns 3970
_refine_ls_number_restraints 0
_refine_ls_restrained_S_all 1.0235
_refine_ls_R_factor_all 0.0590
_refine_ls_R_factor_gt 0.0573
_refine_ls_shift/su_max 0.0002
_refine_ls_shift/su_mean 0.0000
_refine_ls_structure_factor_coef Fsqd
_refine_ls_weighting_details 'w=1/[\s^2^(Fo^2^)+(0.0000P)^2^+40.3023P] where P=(Fo^2^+2Fc^2^)/3'
_refine_ls_weighting_scheme calc
_refine_ls_wR_factor_gt 0.1183
_refine_ls_wR_factor_ref 0.1190
_reflns_Friedel_coverage 0.0
_reflns_limit_h_max 7
_reflns_limit_h_min -7
_reflns_limit_k_max 34
_reflns_limit_k_min 0
_reflns_limit_l_max 14
_reflns_limit_l_min 0
_reflns_number_gt 3795
_reflns_number_total 3970
_reflns_threshold_expression I>=2u(I)
_cod_data_source_file d3ce00099k2.cif
_cod_data_source_block S1
_cod_depositor_comments 'Adding full bibliography for 7246530--7246534.cif.'
_cod_original_cell_volume 1792.68(8)
_cod_database_code 7246534
_olex2_refinement_description
;
1. Fixed Uiso
 At 1.2 times of:
  All C(H) groups, All C(H,H) groups
 At 1.5 times of:
  All O(H,H) groups
2.a Rotating group:
 O7(H7a,H7b), O8(H8a,H8b)
2.b Secondary CH2 refined with riding coordinates:
 C10(H10a,H10b), C9(H9a,H9b)
2.c Aromatic/amide H refined with riding coordinates:
 C1(H1), C2(H2), C7(H7)
;
_olex2_submission_special_instructions 'No special instructions were received'
_oxdiff_exptl_absorpt_empirical_details
;
Empirical correction (ABSPACK) includes:
- Absorption correction using spherical harmonics
- Frame scaling
;

loop_
_space_group_symop_id
_space_group_symop_operation_xyz
1 x,y,z
2 -x,y+1/2,-z
3 -x,-y,-z
4 x,-y-1/2,z

loop_
_atom_site_label
_atom_site_type_symbol
_atom_site_fract_x
_atom_site_fract_y
_atom_site_fract_z
_atom_site_U_iso_or_equiv
_atom_site_adp_type
_atom_site_occupancy
_atom_site_site_symmetry_order
_atom_site_refinement_flags_posn
_atom_site_refinement_flags_adp
_atom_site_refinement_flags_occupancy
Sm1 Sm 0.54400(6) 0.562226(14) 0.88865(3) 0.02176(14) Uani 1.000000 1 . . .
O1 O 0.8248(10) 0.5863(2) 1.0737(5) 0.0319(13) Uani 1.000000 1 . . .
O2 O 0.6536(8) 0.5159(2) 1.0975(5) 0.0259(11) Uani 1.000000 1 . . .
O3 O 0.8334(8) 0.5006(2) 0.8635(4) 0.0229(11) Uani 1.000000 1 . . .
O4 O 0.5910(9) 0.5218(2) 0.6979(5) 0.0346(14) Uani 1.000000 1 . . .
O5 O 0.8228(11) 0.6148(2) 0.8139(6) 0.0387(15) Uani 1.000000 1 . . .
O6 O 0.5750(10) 0.6552(2) 0.8890(6) 0.0371(14) Uani 1.000000 1 . . .
O7 O 0.2121(9) 0.5851(2) 0.7478(5) 0.0336(13) Uani 1.000000 1 . . .
H7a H 0.103(4) 0.590(3) 0.7834(9) 0.050(2) Uiso 1.000000 1 GR . .
H7b H 0.170(7) 0.5603(10) 0.702(4) 0.050(2) Uiso 1.000000 1 GR . .
O8 O 0.2763(10) 0.5878(3) 1.0102(6) 0.0424(16) Uani 1.000000 1 . . .
H8a H 0.341(4) 0.608(3) 1.065(5) 0.064(2) Uiso 1.000000 1 GR . .
H8b H 0.240(11) 0.5624(6) 1.047(6) 0.064(2) Uiso 1.000000 1 GR . .
N1 N 1.0750(13) 0.5662(3) 1.5123(6) 0.0400(18) Uani 1.000000 1 . . .
C1 C 0.8697(15) 0.5842(4) 1.4632(8) 0.042(2) Uani 1.000000 1 . . .
H1 H 0.7876(15) 0.6010(4) 1.5120(8) 0.051(3) Uiso 1.000000 1 R . .
C2 C 0.7730(15) 0.5790(4) 1.3422(8) 0.039(2) Uani 1.000000 1 . . .
H2 H 0.6307(15) 0.5925(4) 1.3108(8) 0.047(3) Uiso 1.000000 1 R . .
C3 C 0.8924(12) 0.5533(3) 1.2696(6) 0.0215(14) Uani 1.000000 1 . . .
C4 C 0.7882(12) 0.5506(3) 1.1379(6) 0.0225(15) Uani 1.000000 1 . . .
C5 C 1.1020(12) 0.5320(3) 1.3211(7) 0.0245(15) Uani 1.000000 1 . . .
C6 C 0.7656(12) 0.4987(3) 0.7504(6) 0.0209(14) Uani 1.000000 1 . . .
C7 C 1.1867(13) 0.5404(3) 1.4431(7) 0.0317(18) Uani 1.000000 1 . . .
H7 H 1.3282(13) 0.5271(3) 1.4773(7) 0.038(2) Uiso 1.000000 1 R . .
C8 C 0.7480(13) 0.6551(3) 0.8453(8) 0.0301(17) Uani 1.000000 1 . . .
C9 C 0.8677(19) 0.7032(3) 0.8257(12) 0.054(3) Uani 1.000000 1 . . .
H9a H 1.0208(19) 0.7021(3) 0.8735(12) 0.064(3) Uiso 1.000000 1 R . .
H9b H 0.8801(19) 0.7048(3) 0.7425(12) 0.064(3) Uiso 1.000000 1 R . .
C10 C 0.756(2) 0.75 0.8556(11) 0.036(3) Uani 1.000000 2 S T P
H10a H 0.599(2) 0.75 0.8129(11) 0.044(3) Uiso 1.000000 2 RS T P
H10b H 0.756(2) 0.75 0.9404(11) 0.044(3) Uiso 1.000000 2 RS T P

loop_
_atom_site_aniso_label
_atom_site_aniso_U_11
_atom_site_aniso_U_22
_atom_site_aniso_U_33
_atom_site_aniso_U_12
_atom_site_aniso_U_13
_atom_site_aniso_U_23
Sm1 0.01836(19) 0.0215(2) 0.0250(2) 0.00155(15) 0.00335(13) 0.00024(15)
O1 0.036(3) 0.030(3) 0.027(3) -0.009(2) -0.001(2) 0.005(2)
O2 0.022(2) 0.029(3) 0.026(3) -0.003(2) 0.002(2) -0.007(2)
O3 0.027(3) 0.035(3) 0.008(2) 0.005(2) 0.0055(19) -0.001(2)
O4 0.032(3) 0.048(4) 0.022(3) 0.017(3) -0.000(2) 0.001(3)
O5 0.049(4) 0.025(3) 0.051(4) 0.002(3) 0.033(3) -0.003(3)
O6 0.028(3) 0.028(3) 0.062(4) 0.001(2) 0.024(3) 0.001(3)
O7 0.022(3) 0.056(4) 0.020(3) 0.011(3) -0.002(2) -0.005(3)
O8 0.038(3) 0.046(4) 0.049(4) 0.013(3) 0.023(3) 0.007(3)
N1 0.041(4) 0.051(5) 0.025(4) 0.009(4) 0.000(3) -0.013(3)
C1 0.040(5) 0.055(6) 0.033(5) 0.016(4) 0.011(4) -0.013(4)
C2 0.031(4) 0.048(5) 0.035(5) 0.021(4) -0.002(4) -0.010(4)
C3 0.021(3) 0.023(3) 0.018(3) -0.003(3) -0.002(3) -0.006(3)
C4 0.018(3) 0.025(4) 0.019(3) 0.005(3) -0.006(3) -0.005(3)
C5 0.022(3) 0.020(3) 0.029(4) -0.001(3) -0.002(3) 0.000(3)
C6 0.019(3) 0.024(4) 0.017(3) -0.000(3) -0.004(3) 0.001(3)
C7 0.025(4) 0.040(5) 0.028(4) 0.006(3) -0.000(3) -0.009(4)
C8 0.026(4) 0.023(4) 0.044(5) -0.001(3) 0.014(3) -0.001(3)
C9 0.056(6) 0.024(4) 0.092(9) -0.001(4) 0.042(6) 0.001(5)
C10 0.054(8) 0.029(6) 0.033(7) -0.000000 0.024(6) 0.000000

loop_
_atom_type_symbol
_atom_type_scat_dispersion_real
_atom_type_scat_dispersion_imag
_atom_type_scat_Cromer_Mann_a1
_atom_type_scat_Cromer_Mann_a2
_atom_type_scat_Cromer_Mann_a3
_atom_type_scat_Cromer_Mann_a4
_atom_type_scat_Cromer_Mann_b1
_atom_type_scat_Cromer_Mann_b2
_atom_type_scat_Cromer_Mann_b3
_atom_type_scat_Cromer_Mann_b4
_atom_type_scat_Cromer_Mann_c
_atom_type_scat_source
_atom_type_scat_dispersion_source
H 0.00000 0.00000 0.49300 0.32291 0.14019 0.04081 10.51090 26.12570 3.14236 57.79970 0.0030380000826 'International Tables Volume C Table 6.1.1.4 (pp. 500-502)' 'Henke, Gullikson and Davis, At. Data and Nucl. Data Tables, 1993, 54, 2'
C 0.00347 0.00161 2.31000 1.02000 1.58860 0.86500 20.84390 10.20750 0.56870 51.65120 0.215599998832 'International Tables Volume C Table 6.1.1.4 (pp. 500-502)' 'Henke, Gullikson and Davis, At. Data and Nucl. Data Tables, 1993, 54, 2'
O 0.01158 0.00611 3.04850 2.28680 1.54630 0.86700 13.27710 5.70110 0.32390 32.90890 0.250800013542 'International Tables Volume C Table 6.1.1.4 (pp. 500-502)' 'Henke, Gullikson and Davis, At. Data and Nucl. Data Tables, 1993, 54, 2'
Sm 0.07511 3.72796 24.00420 19.42580 13.43960 2.89604 2.47274 0.19645 14.39960 128.00700 2.20963001251 'International Tables Volume C Table 6.1.1.4 (pp. 500-502)' 'Henke, Gullikson and Davis, At. Data and Nucl. Data Tables, 1993, 54, 2'
N 0.00653 0.00323 12.21260 3.13220 2.01250 1.16630 0.00570 9.89330 28.99750 0.58260 -11.5290002823 'International Tables Volume C Table 6.1.1.4 (pp. 500-502)' 'Henke, Gullikson and Davis, At. Data and Nucl. Data Tables, 1993, 54, 2'

loop_
_geom_angle_atom_site_label_1
_geom_angle_atom_site_label_2
_geom_angle_atom_site_label_3
_geom_angle
_geom_angle_site_symmetry_1
_geom_angle_site_symmetry_3
_geom_angle_publ_flag
O2 Sm1 O1 50.02(16) . . ?
O2 Sm1 O1 114.87(17) 3_667 . ?
O3 Sm1 O1 84.22(18) . . ?
O3 Sm1 O2 74.95(15) . . ?
O3 Sm1 O2 78.36(17) . 3_667 ?
O4 Sm1 O1 132.13(19) . . ?
O4 Sm1 O2 122.22(17) . . ?
O4 Sm1 O2 80.14(19) . 3_667 ?
O4 Sm1 O3 53.12(16) . . ?
O5 Sm1 O1 76.0(2) . . ?
O5 Sm1 O2 152.76(18) . 3_667 ?
O5 Sm1 O2 120.99(19) . . ?
O5 Sm1 O3 78.09(18) . . ?
O5 Sm1 O4 74.8(2) . . ?
O6 Sm1 O1 72.9(2) . . ?
O6 Sm1 O2 153.71(17) . 3_667 ?
O6 Sm1 O2 117.29(19) . . ?
O6 Sm1 O3 127.93(17) . . ?
O6 Sm1 O4 114.2(2) . . ?
O6 Sm1 O5 51.51(18) . . ?
O7 Sm1 O1 146.6(2) . . ?
O7 Sm1 O2 84.9(2) . 3_667 ?
O7 Sm1 O2 138.74(18) . . ?
O7 Sm1 O3 127.63(18) . . ?
O7 Sm1 O4 75.37(18) . . ?
O7 Sm1 O5 98.9(2) . . ?
O7 Sm1 O6 78.3(2) . . ?
O8 Sm1 O1 81.7(2) . . ?
O8 Sm1 O2 79.3(2) . 3_667 ?
O8 Sm1 O2 71.81(19) . . ?
O8 Sm1 O3 145.46(19) . . ?
O8 Sm1 O4 145.7(2) . . ?
O8 Sm1 O5 127.9(2) . . ?
O8 Sm1 O6 77.1(2) . . ?
O8 Sm1 O7 75.7(2) . . ?
C4 Sm1 O1 24.86(19) . . ?
C4 Sm1 O2 90.04(19) . 3_667 ?
C4 Sm1 O2 25.19(18) . . ?
C4 Sm1 O3 79.44(17) . . ?
C4 Sm1 O4 132.54(18) . . ?
C4 Sm1 O5 98.9(2) . . ?
C4 Sm1 O6 94.6(2) . . ?
C4 Sm1 O7 150.26(19) . . ?
C4 Sm1 O8 74.6(2) . . ?
C6 Sm1 O1 108.22(19) . . ?
C6 Sm1 O2 99.50(18) . . ?
C6 Sm1 O2 79.22(19) . 3_667 ?
C6 Sm1 O3 26.76(17) . . ?
C6 Sm1 O4 26.41(18) . . ?
C6 Sm1 O5 73.58(19) . . ?
C6 Sm1 O6 123.71(19) . . ?
C6 Sm1 O7 101.59(19) . . ?
C6 Sm1 O8 158.5(2) . . ?
C6 Sm1 C4 106.20(19) . . ?
C8 Sm1 O1 71.6(2) . . ?
C8 Sm1 O2 121.6(2) . . ?
C8 Sm1 O2 173.5(2) . 3_667 ?
C8 Sm1 O3 102.9(2) . . ?
C8 Sm1 O4 95.5(2) . . ?
C8 Sm1 O5 25.8(2) . . ?
C8 Sm1 O6 25.72(19) . . ?
C8 Sm1 O7 89.4(2) . . ?
C8 Sm1 O8 102.3(2) . . ?
C8 Sm1 C4 96.4(2) . . ?
C8 Sm1 C6 99.0(2) . . ?
C4 O1 Sm1 97.6(4) . . ?
C4 O2 Sm1 90.7(4) . . ?
C4 O2 Sm1 154.1(5) . 3_667 ?
C6 O3 Sm1 93.2(4) . . ?
C6 O4 Sm1 91.5(4) . . ?
C8 O5 Sm1 94.7(5) . . ?
C8 O6 Sm1 93.9(5) . . ?
O7 H7a Sm1 53.47(11) . . ?
O7 H7b Sm1 54.31(13) . . ?
C7 N1 C1 118.1(7) . . ?
C2 C1 N1 122.9(8) . . ?
C3 C2 C1 118.8(7) . . ?
C4 C3 C2 117.5(7) . . ?
C5 C3 C2 118.8(7) . . ?
C5 C3 C4 123.7(6) . . ?
O1 C4 Sm1 57.6(4) . . ?
O2 C4 Sm1 64.1(4) . . ?
O2 C4 O1 121.6(7) . . ?
C3 C4 Sm1 169.6(5) . . ?
C3 C4 O1 117.5(6) . . ?
C3 C4 O2 120.6(7) . . ?
C6 C5 C3 121.8(7) 3_767 . ?
C7 C5 C3 117.9(7) . . ?
C7 C5 C6 120.3(6) . 3_767 ?
O3 C6 Sm1 60.0(4) . . ?
O4 C6 Sm1 62.1(4) . . ?
O4 C6 O3 121.9(7) . . ?
C5 C6 Sm1 175.5(5) 3_767 . ?
C5 C6 O3 118.6(6) 3_767 . ?
C5 C6 O4 119.5(6) 3_767 . ?
C5 C7 N1 123.3(7) . . ?
O5 C8 Sm1 59.5(4) . . ?
O6 C8 Sm1 60.4(4) . . ?
O6 C8 O5 119.8(7) . . ?
C9 C8 Sm1 177.0(7) . . ?
C9 C8 O5 118.7(7) . . ?
C9 C8 O6 121.5(7) . . ?
C10 C9 C8 115.4(8) . . ?
C9 C10 C9 114.1(11) 4_575 . ?

loop_
_geom_bond_atom_site_label_1
_geom_bond_atom_site_label_2
_geom_bond_distance
_geom_bond_site_symmetry_2
_geom_bond_publ_flag
Sm1 O1 2.506(5) . ?
Sm1 O2 2.421(5) 3_667 ?
Sm1 O2 2.648(5) . ?
Sm1 O3 2.452(5) . ?
Sm1 O4 2.498(6) . ?
Sm1 O5 2.466(6) . ?
Sm1 O6 2.486(6) . ?
Sm1 O7 2.374(5) . ?
Sm1 O8 2.427(6) . ?
Sm1 C4 2.943(7) . ?
Sm1 C6 2.827(7) . ?
Sm1 C8 2.852(8) . ?
O1 C4 1.248(9) . ?
O2 C4 1.253(9) . ?
O3 C6 1.275(8) . ?
O4 C6 1.258(8) . ?
O5 C8 1.247(9) . ?
O6 C8 1.241(9) . ?
N1 C1 1.337(11) . ?
N1 C7 1.328(10) . ?
C1 C2 1.394(12) . ?
C2 C3 1.382(10) . ?
C3 C4 1.510(9) . ?
C3 C5 1.397(10) . ?
C5 C6 1.496(10) 3_767 ?
C5 C7 1.401(11) . ?
C8 C9 1.509(11) . ?
C9 C10 1.488(11) . ?

loop_
_smtbx_masks_void_nr
_smtbx_masks_void_average_x
_smtbx_masks_void_average_y
_smtbx_masks_void_average_z
_smtbx_masks_void_volume
_smtbx_masks_void_count_electrons
_smtbx_masks_void_content
1 -0.312 0.250 0.642 342.6 84.1 ?
2 0.138 0.750 0.358 342.6 82.9 ?
